data_4305644
loop_
_publ_author_name
'Dehong Wu'
'Yuguang Li'
'Lei Han'
'Yizhi Li'
'Hong Yan'

_publ_contact_author_address
;
    State Key Laboratory of Coordination Chemistry, 
    Nanjing University, 
    Nanjing 210093, 
    P. R. China
;
_publ_contact_author_email hyan1965@nju.edu.cn
_publ_contact_author_fax '(+86)-25- 83314502'
_publ_contact_author_name 'Hong Yan'
_publ_contact_author_phone '(+86)-25- 83314502'
_publ_section_title
;
Mixed-Valent Diruthenium Half-Sandwich Complexes Containing Two Chelating
1,2-Dicarba-closo-dodecaborane-1,2-dithiolate Ligands: Reactivity towards
Phenylacetylene, 1,4-Diethynylbenzene, and Ethynylferrocene
;
_journal_name_full 'Inorganic Chemistry'
_journal_page_first 6524
_journal_page_last 6531
_journal_paper_doi 10.1021/ic800619z
_journal_volume 47
_journal_year 2008
_chemical_formula_moiety '2(C24 H40 B20 Ru2 S6), 0.6(H2 O), 0.4(H2 O)'
_chemical_formula_sum 'C48 H82 B40 O Ru4 S12'
_chemical_formula_weight 1896.66
_chemical_name_systematic
; 
 ? 
;
_space_group_IT_number 14
_symmetry_cell_setting monoclinic
_symmetry_space_group_name_Hall '-P 2yn'
_symmetry_space_group_name_H-M 'P 1 21/n 1'
_atom_sites_solution_hydrogens geom
_atom_sites_solution_primary direct
_atom_sites_solution_secondary difmap
_audit_creation_method SHELXL-97
_cell_angle_alpha 90.00
_cell_angle_beta 108.5790(10)
_cell_angle_gamma 90.00
_cell_formula_units_Z 2
_cell_length_a 14.2417(12)
_cell_length_b 18.6394(16)
_cell_length_c 17.3441(15)
_cell_measurement_reflns_used 4741
_cell_measurement_temperature 293(2)
_cell_measurement_theta_max 23.22
_cell_measurement_theta_min 2.19
_cell_volume 4364.2(6)
_computing_cell_refinement 'Bruker SMART'
_computing_data_collection 'Bruker SMART'
_computing_data_reduction 'Bruker SAINT'
_computing_molecular_graphics 'Bruker SHELXTL'
_computing_publication_material 'Bruker SHELXTL'
_computing_structure_refinement 'Bruker SHELXTL'
_computing_structure_solution 'Bruker SHELXTL'
_diffrn_ambient_temperature 291(2)
_diffrn_measured_fraction_theta_full 0.984
_diffrn_measured_fraction_theta_max 0.984
_diffrn_measurement_device_type 'CCD area detector'
_diffrn_measurement_method 'phi and omega scans'
_diffrn_radiation_monochromator graphite
_diffrn_radiation_source 'sealed tube'
_diffrn_radiation_type MoK\a
_diffrn_radiation_wavelength 0.71073
_diffrn_reflns_av_R_equivalents 0.0426
_diffrn_reflns_av_sigmaI/netI 0.0453
_diffrn_reflns_limit_h_max 16
_diffrn_reflns_limit_h_min -16
_diffrn_reflns_limit_k_max 22
_diffrn_reflns_limit_k_min -22
_diffrn_reflns_limit_l_max 11
_diffrn_reflns_limit_l_min -21
_diffrn_reflns_number 23428
_diffrn_reflns_theta_full 26.00
_diffrn_reflns_theta_max 26.00
_diffrn_reflns_theta_min 1.62
_exptl_absorpt_coefficient_mu 1.001
_exptl_absorpt_correction_T_max 0.82
_exptl_absorpt_correction_T_min 0.76
_exptl_absorpt_correction_type multi-scan
_exptl_absorpt_process_details '(SADABS; Bruker, 2000)'
_exptl_crystal_colour yellow
_exptl_crystal_density_diffrn 1.443
_exptl_crystal_density_method 'not measured'
_exptl_crystal_description block
_exptl_crystal_F_000 1892
_exptl_crystal_size_max 0.28
_exptl_crystal_size_mid 0.24
_exptl_crystal_size_min 0.20
_refine_diff_density_max 0.412
_refine_diff_density_min -0.634
_refine_diff_density_rms 0.092
_refine_ls_extinction_method none
_refine_ls_goodness_of_fit_ref 1.051
_refine_ls_hydrogen_treatment constr
_refine_ls_matrix_type full
_refine_ls_number_parameters 487
_refine_ls_number_reflns 8436
_refine_ls_number_restraints 0
_refine_ls_restrained_S_all 1.051
_refine_ls_R_factor_all 0.0631
_refine_ls_R_factor_gt 0.0501
_refine_ls_shift/su_max 0.000
_refine_ls_shift/su_mean 0.000
_refine_ls_structure_factor_coef Fsqd
_refine_ls_weighting_details 'calc w=1/[\s^2^(Fo^2^)+(0.07P)^2^+1.99P] where P=(Fo^2^+2Fc^2^)/3'
_refine_ls_weighting_scheme calc
_refine_ls_wR_factor_gt 0.1196
_refine_ls_wR_factor_ref 0.1235
_reflns_number_gt 6812
_reflns_number_total 8436
_reflns_threshold_expression >2sigma(I)
_cod_data_source_file ic800619z-file001_5.cif
_cod_data_source_block 5a
_cod_depositor_comments
;
The following automatic conversions were performed:
'_symmetry_cell_setting' value 'Monoclinic' changed to 'monoclinic'
according to '/home/saulius/struct/CIF-dictionaries/cif_core.dic'
dictionary named 'cif_core.dic' version 2.4.1 from 2010-06-29.

Automatic conversion script
Id: cif_fix_enum 1527 2010-12-29 10:47:43Z saulius 
;
_cod_original_sg_symbol_H-M 'P 1 21/n 1 '
_cod_database_code 4305644

loop_
_symmetry_equiv_pos_as_xyz
'x, y, z'
'-x+1/2, y+1/2, -z+1/2'
'-x, -y, -z'
'x-1/2, -y-1/2, z-1/2'

loop_
_atom_site_label
_atom_site_type_symbol
_atom_site_fract_x
_atom_site_fract_y
_atom_site_fract_z
_atom_site_U_iso_or_equiv
_atom_site_adp_type
_atom_site_occupancy
_atom_site_symmetry_multiplicity
_atom_site_calc_flag
_atom_site_refinement_flags
_atom_site_disorder_assembly
_atom_site_disorder_group
B1 B 1.1731(4) 0.1432(3) 0.5554(3) 0.0457(13) Uani 1 1 d . . .
H1 H 1.1534 0.0941 0.5436 0.055 Uiso 1 1 d R . .
B2 B 1.2469(4) 0.1860(3) 0.5072(4) 0.0446(13) Uani 1 1 d . . .
H2 H 1.2715 0.1628 0.4680 0.053 Uiso 1 1 d R . .
B3 B 1.2121(4) 0.2789(3) 0.4931(4) 0.0533(15) Uani 1 1 d . . .
H3 H 1.2170 0.3050 0.4468 0.064 Uiso 1 1 d R . .
B4 B 1.1137(5) 0.2928(3) 0.5339(4) 0.0479(13) Uani 1 1 d . . .
H4 H 1.0609 0.3257 0.5088 0.058 Uiso 1 1 d R . .
B5 B 1.2928(4) 0.1674(4) 0.6139(4) 0.0546(16) Uani 1 1 d . . .
H5 H 1.3445 0.1329 0.6359 0.066 Uiso 1 1 d R . .
B6 B 1.3178(5) 0.2539(4) 0.5756(4) 0.0601(17) Uani 1 1 d . . .
H6 H 1.3833 0.2668 0.5763 0.072 Uiso 1 1 d R . .
B7 B 1.2346(5) 0.3176(4) 0.5917(4) 0.0559(16) Uani 1 1 d . . .
H7 H 1.2532 0.3671 0.6012 0.067 Uiso 1 1 d R . .
B8 B 1.1592(5) 0.2738(4) 0.6375(4) 0.0563(16) Uani 1 1 d . . .
H8 H 1.1313 0.2958 0.6753 0.068 Uiso 1 1 d R . .
B9 B 1.1978(5) 0.1816(3) 0.6540(4) 0.0513(14) Uani 1 1 d . . .
H9 H 1.1899 0.1552 0.6991 0.062 Uiso 1 1 d R . .
B10 B 1.2853(4) 0.2496(4) 0.6641(4) 0.0553(16) Uani 1 1 d . . .
H10 H 1.3319 0.2619 0.7159 0.066 Uiso 1 1 d R . .
B11 B 0.6625(5) 0.1700(3) 0.5069(4) 0.0492(14) Uani 1 1 d . . .
H11 H 0.7092 0.1797 0.5596 0.059 Uiso 1 1 d R . .
B12 B 0.5942(4) 0.0890(3) 0.4844(4) 0.0492(14) Uani 1 1 d . . .
H12 H 0.6029 0.0534 0.5261 0.059 Uiso 1 1 d R . .
B13 B 0.5771(4) 0.0657(3) 0.3826(4) 0.0481(13) Uani 1 1 d . . .
H13 H 0.5752 0.0166 0.3654 0.058 Uiso 1 1 d R . .
B14 B 0.6342(5) 0.1316(3) 0.3403(4) 0.0472(13) Uani 1 1 d . . .
H14 H 0.6648 0.1194 0.3001 0.057 Uiso 1 1 d R . .
B15 B 0.5337(4) 0.1725(4) 0.4848(4) 0.0553(15) Uani 1 1 d . . .
H15 H 0.5042 0.1843 0.5258 0.066 Uiso 1 1 d R . .
B16 B 0.4805(4) 0.1074(3) 0.4084(4) 0.0514(14) Uani 1 1 d . . .
H16 H 0.4209 0.0821 0.4061 0.062 Uiso 1 1 d R . .
B17 B 0.5040(5) 0.1350(4) 0.3195(4) 0.0556(15) Uani 1 1 d . . .
H17 H 0.4597 0.1251 0.2660 0.067 Uiso 1 1 d R . .
B18 B 0.5729(4) 0.2136(3) 0.3414(4) 0.0510(14) Uani 1 1 d . . .
H18 H 0.5707 0.2506 0.3023 0.061 Uiso 1 1 d R . .
B19 B 0.5896(4) 0.2383(4) 0.4428(4) 0.0511(14) Uani 1 1 d . . .
H19 H 0.5956 0.2876 0.4597 0.061 Uiso 1 1 d R . .
B20 B 0.4779(5) 0.1985(4) 0.3841(4) 0.0544(15) Uani 1 1 d . . .
H20 H 0.4179 0.2261 0.3670 0.065 Uiso 1 1 d R . .
C1 C 1.0985(3) 0.2086(3) 0.5727(3) 0.0409(10) Uani 1 1 d . . .
C2 C 1.1278(3) 0.2121(2) 0.4854(3) 0.0371(9) Uani 1 1 d . . .
C3 C 0.6806(3) 0.1925(2) 0.4164(3) 0.0367(9) Uani 1 1 d . . .
C4 C 0.6820(3) 0.1054(2) 0.4401(3) 0.0407(10) Uani 1 1 d . . .
C5 C 0.9163(4) 0.2594(3) 0.5659(3) 0.0512(12) Uani 1 1 d . . .
H5A H 0.9426 0.2888 0.6110 0.061 Uiso 1 1 calc R . .
C6 C 0.8369(3) 0.2815(2) 0.5074(3) 0.0395(10) Uani 1 1 d . . .
C7 C 0.7841(4) 0.3484(2) 0.5101(3) 0.0434(11) Uani 1 1 d . . .
C8 C 0.7504(4) 0.3921(3) 0.4428(4) 0.0558(13) Uani 1 1 d . . .
H8A H 0.7607 0.3791 0.3943 0.067 Uiso 1 1 calc R . .
C9 C 0.7005(4) 0.4559(3) 0.4471(4) 0.0583(14) Uani 1 1 d . . .
H9A H 0.6772 0.4847 0.4011 0.070 Uiso 1 1 calc R . .
C10 C 0.6852(4) 0.4770(3) 0.5200(4) 0.0518(12) Uani 1 1 d . . .
C11 C 0.7208(5) 0.4335(3) 0.5870(4) 0.0606(15) Uani 1 1 d . . .
H11A H 0.7118 0.4469 0.6358 0.073 Uiso 1 1 calc R . .
C12 C 0.7701(4) 0.3701(3) 0.5829(4) 0.0563(14) Uani 1 1 d . . .
H12A H 0.7940 0.3417 0.6291 0.068 Uiso 1 1 calc R . .
C13 C 0.6336(5) 0.5404(3) 0.5234(4) 0.0616(15) Uani 1 1 d . . .
C14 C 0.5879(4) 0.5930(3) 0.5278(3) 0.0568(14) Uani 1 1 d . . .
H14A H 0.5522 0.6340 0.5313 0.068 Uiso 1 1 calc R . .
C15 C 1.1123(4) 0.1651(3) 0.2320(3) 0.0478(12) Uani 1 1 d . . .
C16 C 1.1911(4) 0.1356(3) 0.2972(3) 0.0498(12) Uani 1 1 d . . .
H16A H 1.2337 0.1682 0.3377 0.060 Uiso 1 1 calc R . .
C17 C 1.1951(4) 0.0621(3) 0.3144(3) 0.0516(12) Uani 1 1 d . . .
H17A H 1.2411 0.0447 0.3659 0.062 Uiso 1 1 calc R . .
C18 C 1.1227(4) 0.0145(3) 0.2647(3) 0.0453(11) Uani 1 1 d . . .
C19 C 1.0480(3) 0.0454(3) 0.1995(3) 0.0441(11) Uani 1 1 d . . .
H19A H 0.9900 0.0158 0.1720 0.053 Uiso 1 1 calc R . .
C20 C 1.0413(4) 0.1190(3) 0.1844(3) 0.0460(11) Uani 1 1 d . . .
H20A H 0.9807 0.1388 0.1458 0.055 Uiso 1 1 calc R . .
C21 C 1.1067(5) 0.2453(3) 0.2175(4) 0.0621(15) Uani 1 1 d . . .
H21A H 1.1421 0.2575 0.1805 0.093 Uiso 1 1 calc R . .
H21B H 1.1359 0.2699 0.2681 0.093 Uiso 1 1 calc R . .
H21C H 1.0387 0.2595 0.1945 0.093 Uiso 1 1 calc R . .
C22 C 1.1312(4) -0.0640(3) 0.2837(4) 0.0562(14) Uani 1 1 d . . .
H22A H 1.1463 -0.0688 0.3427 0.067 Uiso 1 1 calc R . .
C23 C 1.2195(5) -0.0941(3) 0.2624(4) 0.0648(16) Uani 1 1 d . . .
H23A H 1.2261 -0.1444 0.2750 0.097 Uiso 1 1 calc R . .
H23B H 1.2787 -0.0695 0.2934 0.097 Uiso 1 1 calc R . .
H23C H 1.2091 -0.0874 0.2054 0.097 Uiso 1 1 calc R . .
C24 C 1.0417(5) -0.1059(3) 0.2453(4) 0.0663(16) Uani 1 1 d . . .
H24A H 1.0533 -0.1552 0.2617 0.099 Uiso 1 1 calc R . .
H24B H 1.0250 -0.1026 0.1872 0.099 Uiso 1 1 calc R . .
H24C H 0.9881 -0.0874 0.2617 0.099 Uiso 1 1 calc R . .
O1 O 0.0646(9) 0.4975(6) 0.6334(7) 0.052(3) Uani 0.30 1 d P . .
H1D H 0.1195 0.4823 0.6302 0.063 Uiso 0.30 1 d PR . .
H1C H 0.0500 0.4746 0.6705 0.063 Uiso 0.30 1 d PR . .
O2 O 0.9994(18) 0.5798(13) 0.6680(12) 0.075(6) Uani 0.20 1 d P . .
H2B H 0.9393 0.5744 0.6657 0.090 Uiso 0.20 1 d PR . .
H2A H 1.0165 0.6232 0.6796 0.090 Uiso 0.20 1 d PR . .
Ru1 Ru 0.90740(2) 0.137417(18) 0.43308(2) 0.03203(11) Uani 1 1 d . . .
Ru2 Ru 1.04898(3) 0.101790(19) 0.31101(2) 0.03641(11) Uani 1 1 d . . .
S1 S 0.97457(9) 0.17642(6) 0.56232(7) 0.0406(3) Uani 1 1 d . . .
S2 S 1.02736(8) 0.20101(6) 0.39113(7) 0.0346(2) Uani 1 1 d . . .
S3 S 0.79822(8) 0.22923(6) 0.41439(7) 0.0367(2) Uani 1 1 d . . .
S4 S 0.79829(9) 0.06048(6) 0.47243(8) 0.0440(3) Uani 1 1 d . . .
S5 S 0.88280(8) 0.07487(6) 0.30678(7) 0.0401(3) Uani 1 1 d . . .
S6 S 0.99228(8) 0.03453(6) 0.40422(7) 0.0371(2) Uani 1 1 d . . .

loop_
_atom_site_aniso_label
_atom_site_aniso_U_11
_atom_site_aniso_U_22
_atom_site_aniso_U_33
_atom_site_aniso_U_23
_atom_site_aniso_U_13
_atom_site_aniso_U_12
B1 0.038(3) 0.048(3) 0.046(3) -0.015(2) 0.006(2) 0.005(2)
B2 0.025(2) 0.053(3) 0.054(3) -0.022(3) 0.010(2) 0.000(2)
B3 0.047(3) 0.052(3) 0.066(4) -0.012(3) 0.026(3) -0.012(3)
B4 0.047(3) 0.039(3) 0.057(3) -0.010(2) 0.016(3) -0.007(2)
B5 0.032(3) 0.061(4) 0.053(3) -0.022(3) -0.011(2) 0.012(2)
B6 0.036(3) 0.079(4) 0.062(4) -0.027(3) 0.011(3) -0.007(3)
B7 0.047(3) 0.055(3) 0.063(4) -0.030(3) 0.015(3) -0.011(3)
B8 0.055(4) 0.063(4) 0.050(3) -0.026(3) 0.015(3) -0.006(3)
B9 0.049(3) 0.056(3) 0.041(3) -0.004(2) 0.002(3) 0.015(3)
B10 0.042(3) 0.062(4) 0.054(4) -0.030(3) 0.005(3) -0.004(3)
B11 0.046(3) 0.061(3) 0.052(3) 0.001(3) 0.032(3) 0.007(3)
B12 0.041(3) 0.059(3) 0.055(3) 0.011(3) 0.025(3) -0.004(3)
B13 0.035(3) 0.050(3) 0.062(4) 0.000(3) 0.019(3) -0.004(2)
B14 0.053(3) 0.045(3) 0.041(3) 0.006(2) 0.012(3) 0.011(3)
B15 0.036(3) 0.071(4) 0.061(4) -0.009(3) 0.018(3) 0.001(3)
B16 0.037(3) 0.054(3) 0.063(4) -0.007(3) 0.016(3) 0.000(3)
B17 0.039(3) 0.064(4) 0.057(4) -0.001(3) 0.006(3) 0.001(3)
B18 0.039(3) 0.050(3) 0.061(4) 0.007(3) 0.011(3) 0.012(2)
B19 0.036(3) 0.058(3) 0.065(4) -0.009(3) 0.024(3) 0.014(2)
B20 0.048(3) 0.064(4) 0.051(3) 0.013(3) 0.015(3) 0.015(3)
C1 0.034(2) 0.050(3) 0.039(2) -0.007(2) 0.0114(19) 0.0059(19)
C2 0.030(2) 0.043(2) 0.039(2) -0.0084(18) 0.0106(19) 0.0008(18)
C3 0.027(2) 0.035(2) 0.048(3) -0.0003(18) 0.0122(19) 0.0015(17)
C4 0.036(2) 0.040(2) 0.050(3) 0.007(2) 0.018(2) 0.0048(19)
C5 0.050(3) 0.052(3) 0.057(3) -0.016(2) 0.024(3) 0.000(2)
C6 0.037(2) 0.039(2) 0.049(3) -0.0033(19) 0.022(2) 0.0065(18)
C7 0.042(3) 0.038(2) 0.051(3) -0.001(2) 0.016(2) -0.0009(19)
C8 0.059(3) 0.055(3) 0.063(3) -0.004(3) 0.032(3) 0.007(3)
C9 0.060(3) 0.050(3) 0.061(3) 0.002(2) 0.014(3) 0.008(2)
C10 0.045(3) 0.042(3) 0.070(4) -0.004(2) 0.021(3) 0.005(2)
C11 0.069(4) 0.062(3) 0.064(4) -0.013(3) 0.039(3) 0.005(3)
C12 0.056(3) 0.053(3) 0.063(3) 0.002(3) 0.023(3) 0.018(2)
C13 0.063(4) 0.065(4) 0.065(4) -0.007(3) 0.032(3) 0.009(3)
C14 0.060(3) 0.066(4) 0.052(3) -0.003(3) 0.028(3) 0.011(3)
C15 0.047(3) 0.051(3) 0.048(3) 0.007(2) 0.020(2) -0.003(2)
C16 0.036(3) 0.064(3) 0.056(3) -0.014(2) 0.025(2) -0.015(2)
C17 0.039(3) 0.073(4) 0.049(3) 0.001(3) 0.022(2) 0.011(2)
C18 0.048(3) 0.048(3) 0.048(3) -0.003(2) 0.026(2) 0.006(2)
C19 0.038(2) 0.059(3) 0.040(3) -0.005(2) 0.019(2) -0.006(2)
C20 0.041(3) 0.059(3) 0.042(3) 0.004(2) 0.018(2) 0.004(2)
C21 0.067(4) 0.053(3) 0.068(4) 0.014(3) 0.024(3) -0.020(3)
C22 0.045(3) 0.053(3) 0.063(3) -0.004(3) 0.007(3) 0.020(2)
C23 0.066(4) 0.062(3) 0.073(4) 0.022(3) 0.032(3) 0.033(3)
C24 0.075(4) 0.062(4) 0.067(4) -0.011(3) 0.029(3) -0.018(3)
O1 0.059(7) 0.060(7) 0.048(7) 0.006(5) 0.031(6) 0.012(6)
O2 0.083(15) 0.088(15) 0.051(12) 0.029(11) 0.018(11) 0.040(12)
Ru1 0.02750(18) 0.03349(18) 0.0375(2) -0.00026(13) 0.01371(14) 0.00357(13)
Ru2 0.0360(2) 0.0404(2) 0.0329(2) -0.00058(14) 0.01115(15) 0.00071(14)
S1 0.0381(6) 0.0480(6) 0.0382(6) 0.0000(5) 0.0155(5) 0.0046(5)
S2 0.0300(5) 0.0373(5) 0.0370(6) -0.0001(4) 0.0110(4) 0.0010(4)
S3 0.0345(6) 0.0351(5) 0.0438(6) 0.0020(4) 0.0172(5) 0.0049(4)
S4 0.0352(6) 0.0411(6) 0.0596(7) 0.0144(5) 0.0206(5) 0.0079(5)
S5 0.0309(6) 0.0473(6) 0.0418(6) -0.0062(5) 0.0115(5) -0.0012(5)
S6 0.0356(6) 0.0358(5) 0.0432(6) 0.0009(4) 0.0172(5) 0.0043(4)

loop_
_atom_type_symbol
_atom_type_description
_atom_type_scat_dispersion_real
_atom_type_scat_dispersion_imag
_atom_type_scat_source
C C 0.0033 0.0016 'International Tables Vol C Tables 4.2.6.8 and 6.1.1.4'
H H 0.0000 0.0000 'International Tables Vol C Tables 4.2.6.8 and 6.1.1.4'
B B 0.0013 0.0007 'International Tables Vol C Tables 4.2.6.8 and 6.1.1.4'
S S 0.1246 0.1234 'International Tables Vol C Tables 4.2.6.8 and 6.1.1.4'
O O 0.0106 0.0060 'International Tables Vol C Tables 4.2.6.8 and 6.1.1.4'
Ru Ru -1.2594 0.8363 'International Tables Vol C Tables 4.2.6.8 and 6.1.1.4'

loop_
_geom_angle_atom_site_label_1
_geom_angle_atom_site_label_2
_geom_angle_atom_site_label_3
_geom_angle
_geom_angle_site_symmetry_1
_geom_angle_site_symmetry_3
_geom_angle_publ_flag
C1 B1 B2 105.3(4) . . ?
C1 B1 B5 105.1(4) . . ?
B2 B1 B5 61.9(4) . . ?
C1 B1 C2 58.9(3) . . ?
B2 B1 C2 58.1(3) . . ?
B5 B1 C2 106.9(4) . . ?
C1 B1 B9 59.2(3) . . ?
B2 B1 B9 108.3(4) . . ?
B5 B1 B9 58.7(3) . . ?
C2 B1 B9 106.8(4) . . ?
C1 B1 H1 124.3 . . ?
B2 B1 H1 121.1 . . ?
B5 B1 H1 122.4 . . ?
C2 B1 H1 122.3 . . ?
B9 B1 H1 122.9 . . ?
C2 B2 B1 61.3(3) . . ?
C2 B2 B5 107.3(4) . . ?
B1 B2 B5 59.3(3) . . ?
C2 B2 B3 58.5(3) . . ?
B1 B2 B3 109.0(4) . . ?
B5 B2 B3 108.7(4) . . ?
C2 B2 B6 104.9(4) . . ?
B1 B2 B6 107.7(4) . . ?
B5 B2 B6 60.8(4) . . ?
B3 B2 B6 59.1(4) . . ?
C2 B2 H2 122.5 . . ?
B1 B2 H2 123.2 . . ?
B5 B2 H2 123.3 . . ?
B3 B2 H2 119.0 . . ?
B6 B2 H2 121.8 . . ?
C2 B3 B4 60.9(3) . . ?
C2 B3 B6 105.4(5) . . ?
B4 B3 B6 106.9(5) . . ?
C2 B3 B7 106.1(4) . . ?
B4 B3 B7 59.0(3) . . ?
B6 B3 B7 59.2(4) . . ?
C2 B3 B2 57.6(3) . . ?
B4 B3 B2 107.7(4) . . ?
B6 B3 B2 60.7(4) . . ?
B7 B3 B2 107.5(5) . . ?
C2 B3 H3 122.8 . . ?
B4 B3 H3 122.4 . . ?
B6 B3 H3 122.5 . . ?
B7 B3 H3 123.8 . . ?
B2 B3 H3 120.8 . . ?
B8 B4 C1 58.0(3) . . ?
B8 B4 B7 59.3(4) . . ?
C1 B4 B7 103.6(4) . . ?
B8 B4 C2 104.9(4) . . ?
C1 B4 C2 57.7(3) . . ?
B7 B4 C2 104.9(4) . . ?
B8 B4 B3 107.5(5) . . ?
C1 B4 B3 103.5(4) . . ?
B7 B4 B3 60.8(3) . . ?
C2 B4 B3 57.6(3) . . ?
B8 B4 H4 125.3 . . ?
C1 B4 H4 124.9 . . ?
B7 B4 H4 125.1 . . ?
C2 B4 H4 121.2 . . ?
B3 B4 H4 121.0 . . ?
B9 B5 B1 61.8(3) . . ?
B9 B5 B10 59.7(4) . . ?
B1 B5 B10 107.9(4) . . ?
B9 B5 B2 108.2(4) . . ?
B1 B5 B2 58.8(3) . . ?
B10 B5 B2 106.2(5) . . ?
B9 B5 B6 106.3(4) . . ?
B1 B5 B6 106.6(4) . . ?
B10 B5 B6 57.7(4) . . ?
B2 B5 B6 60.1(4) . . ?
B9 B5 H5 122.8 . . ?
B1 B5 H5 122.8 . . ?
B10 B5 H5 122.6 . . ?
B2 B5 H5 121.5 . . ?
B6 B5 H5 121.6 . . ?
B10 B6 B7 60.7(4) . . ?
B10 B6 B3 109.1(4) . . ?
B7 B6 B3 60.7(4) . . ?
B10 B6 B2 107.3(5) . . ?
B7 B6 B2 108.2(4) . . ?
B3 B6 B2 60.2(3) . . ?
B10 B6 B5 60.0(4) . . ?
B7 B6 B5 108.7(5) . . ?
B3 B6 B5 108.2(4) . . ?
B2 B6 B5 59.1(3) . . ?
B10 B6 H6 122.1 . . ?
B7 B6 H6 121.9 . . ?
B3 B6 H6 120.9 . . ?
B2 B6 H6 121.4 . . ?
B5 B6 H6 121.3 . . ?
B8 B7 B4 59.9(4) . . ?
B8 B7 B6 107.5(5) . . ?
B4 B7 B6 108.6(4) . . ?
B8 B7 B10 60.6(4) . . ?
B4 B7 B10 108.8(5) . . ?
B6 B7 B10 59.0(4) . . ?
B8 B7 B3 107.5(4) . . ?
B4 B7 B3 60.2(3) . . ?
B6 B7 B3 60.1(4) . . ?
B10 B7 B3 107.3(4) . . ?
B8 B7 H7 123.6 . . ?
B4 B7 H7 121.2 . . ?
B6 B7 H7 120.8 . . ?
B10 B7 H7 122.6 . . ?
B3 B7 H7 120.4 . . ?
C1 B8 B7 107.1(4) . . ?
C1 B8 B4 61.2(3) . . ?
B7 B8 B4 60.7(4) . . ?
C1 B8 B10 104.6(4) . . ?
B7 B8 B10 60.8(4) . . ?
B4 B8 B10 109.5(5) . . ?
C1 B8 B9 59.1(3) . . ?
B7 B8 B9 108.8(5) . . ?
B4 B8 B9 110.7(4) . . ?
B10 B8 B9 58.7(4) . . ?
C1 B8 H8 121.7 . . ?
B7 B8 H8 124.3 . . ?
B4 B8 H8 121.3 . . ?
B10 B8 H8 122.6 . . ?
B9 B8 H8 118.1 . . ?
C1 B9 B5 105.0(4) . . ?
C1 B9 B10 104.0(4) . . ?
B5 B9 B10 61.7(4) . . ?
C1 B9 B1 58.2(3) . . ?
B5 B9 B1 59.5(3) . . ?
B10 B9 B1 107.6(5) . . ?
C1 B9 B8 57.4(3) . . ?
B5 B9 B8 108.7(5) . . ?
B10 B9 B8 59.7(4) . . ?
B1 B9 B8 105.9(4) . . ?
C1 B9 H9 122.5 . . ?
B5 B9 H9 124.0 . . ?
B10 B9 H9 123.7 . . ?
B1 B9 H9 122.5 . . ?
B8 B9 H9 120.6 . . ?
B6 B10 B9 109.1(4) . . ?
B6 B10 B8 107.0(5) . . ?
B9 B10 B8 61.6(3) . . ?
B6 B10 B7 60.3(4) . . ?
B9 B10 B7 109.4(4) . . ?
B8 B10 B7 58.6(4) . . ?
B6 B10 B5 62.3(4) . . ?
B9 B10 B5 58.6(3) . . ?
B8 B10 B5 107.8(4) . . ?
B7 B10 B5 110.1(4) . . ?
B6 B10 H10 121.2 . . ?
B9 B10 H10 121.6 . . ?
B8 B10 H10 121.7 . . ?
B7 B10 H10 119.8 . . ?
B5 B10 H10 122.2 . . ?
C3 B11 B15 104.1(4) . . ?
C3 B11 C4 57.5(3) . . ?
B15 B11 C4 104.4(5) . . ?
C3 B11 B12 103.7(4) . . ?
B15 B11 B12 60.7(4) . . ?
C4 B11 B12 57.3(3) . . ?
C3 B11 B19 59.1(3) . . ?
B15 B11 B19 59.0(4) . . ?
C4 B11 B19 105.1(4) . . ?
B12 B11 B19 107.5(5) . . ?
C3 B11 H11 124.3 . . ?
B15 B11 H11 124.3 . . ?
C4 B11 H11 123.4 . . ?
B12 B11 H11 122.3 . . ?
B19 B11 H11 123.2 . . ?
C4 B12 B13 58.3(3) . . ?
C4 B12 B16 105.1(4) . . ?
B13 B12 B16 59.9(3) . . ?
C4 B12 B11 60.8(3) . . ?
B13 B12 B11 108.8(4) . . ?
B16 B12 B11 107.9(4) . . ?
C4 B12 B15 105.8(4) . . ?
B13 B12 B15 107.9(4) . . ?
B16 B12 B15 60.2(3) . . ?
B11 B12 B15 59.1(3) . . ?
C4 B12 H12 122.1 . . ?
B13 B12 H12 122.0 . . ?
B16 B12 H12 124.3 . . ?
B11 B12 H12 119.5 . . ?
B15 B12 H12 123.1 . . ?
C4 B13 B14 59.9(3) . . ?
C4 B13 B16 105.9(4) . . ?
B14 B13 B16 107.5(4) . . ?
C4 B13 B12 58.8(3) . . ?
B14 B13 B12 108.2(4) . . ?
B16 B13 B12 60.3(3) . . ?
C4 B13 B17 106.2(4) . . ?
B14 B13 B17 59.9(3) . . ?
B16 B13 B17 59.2(4) . . ?
B12 B13 B17 107.6(4) . . ?
C4 B13 H13 122.4 . . ?
B14 B13 H13 120.5 . . ?
B16 B13 H13 123.6 . . ?
B12 B13 H13 121.9 . . ?
B17 B13 H13 122.9 . . ?
C3 B14 C4 58.5(3) . . ?
C3 B14 B13 105.0(4) . . ?
C4 B14 B13 57.8(3) . . ?
C3 B14 B18 59.1(3) . . ?
C4 B14 B18 105.9(4) . . ?
B13 B14 B18 107.7(4) . . ?
C3 B14 B17 104.8(4) . . ?
C4 B14 B17 105.5(4) . . ?
B13 B14 B17 61.1(4) . . ?
B18 B14 B17 58.8(3) . . ?
C3 B14 H14 124.5 . . ?
C4 B14 H14 122.7 . . ?
B13 B14 H14 121.0 . . ?
B18 B14 H14 123.7 . . ?
B17 B14 H14 123.2 . . ?
B20 B15 B19 60.6(4) . . ?
B20 B15 B11 109.8(5) . . ?
B19 B15 B11 61.6(3) . . ?
B20 B15 B16 59.5(4) . . ?
B19 B15 B16 108.2(5) . . ?
B11 B15 B16 108.2(4) . . ?
B20 B15 B12 107.8(5) . . ?
B19 B15 B12 109.2(4) . . ?
B11 B15 B12 60.2(3) . . ?
B16 B15 B12 59.5(4) . . ?
B20 B15 H15 120.8 . . ?
B19 B15 H15 121.0 . . ?
B11 B15 H15 121.3 . . ?
B16 B15 H15 121.6 . . ?
B12 B15 H15 122.0 . . ?
B20 B16 B17 59.9(4) . . ?
B20 B16 B13 109.0(5) . . ?
B17 B16 B13 61.4(4) . . ?
B20 B16 B12 108.2(4) . . ?
B17 B16 B12 109.0(4) . . ?
B13 B16 B12 59.9(3) . . ?
B20 B16 B15 59.2(4) . . ?
B17 B16 B15 107.4(5) . . ?
B13 B16 B15 108.0(4) . . ?
B12 B16 B15 60.3(4) . . ?
B20 B16 H16 121.1 . . ?
B17 B16 H16 121.4 . . ?
B13 B16 H16 121.7 . . ?
B12 B16 H16 121.6 . . ?
B15 B16 H16 121.8 . . ?
B18 B17 B20 60.6(4) . . ?
B18 B17 B16 107.9(5) . . ?
B20 B17 B16 59.8(4) . . ?
B18 B17 B14 60.3(3) . . ?
B20 B17 B14 108.4(5) . . ?
B16 B17 B14 106.9(4) . . ?
B18 B17 B13 107.2(4) . . ?
B20 B17 B13 107.3(5) . . ?
B16 B17 B13 59.4(3) . . ?
B14 B17 B13 59.0(3) . . ?
B18 B17 H17 121.6 . . ?
B20 B17 H17 122.8 . . ?
B16 B17 H17 123.0 . . ?
B14 B17 H17 120.7 . . ?
B13 B17 H17 121.7 . . ?
C3 B18 B17 106.2(4) . . ?
C3 B18 B20 105.5(4) . . ?
B17 B18 B20 60.0(4) . . ?
C3 B18 B19 59.9(3) . . ?
B17 B18 B19 109.0(5) . . ?
B20 B18 B19 59.9(4) . . ?
C3 B18 B14 58.8(3) . . ?
B17 B18 B14 60.9(4) . . ?
B20 B18 B14 108.4(5) . . ?
B19 B18 B14 109.2(4) . . ?
C3 B18 H18 121.5 . . ?
B17 B18 H18 124.2 . . ?
B20 B18 H18 123.7 . . ?
B19 B18 H18 118.7 . . ?
B14 B18 H18 121.3 . . ?
C3 B19 B15 104.1(4) . . ?
C3 B19 B20 104.7(4) . . ?
B15 B19 B20 59.7(4) . . ?
C3 B19 B18 58.7(3) . . ?
B15 B19 B18 107.4(5) . . ?
B20 B19 B18 60.0(4) . . ?
C3 B19 B11 58.5(3) . . ?
B15 B19 B11 59.4(3) . . ?
B20 B19 B11 107.4(5) . . ?
B18 B19 B11 107.5(4) . . ?
C3 B19 H19 123.4 . . ?
B15 B19 H19 123.7 . . ?
B20 B19 H19 124.0 . . ?
B18 B19 H19 121.8 . . ?
B11 B19 H19 120.9 . . ?
B15 B20 B16 61.3(4) . . ?
B15 B20 B17 109.4(5) . . ?
B16 B20 B17 60.3(4) . . ?
B15 B20 B19 59.7(4) . . ?
B16 B20 B19 109.0(4) . . ?
B17 B20 B19 108.6(4) . . ?
B15 B20 B18 107.4(4) . . ?
B16 B20 B18 107.3(4) . . ?
B17 B20 B18 59.4(4) . . ?
B19 B20 B18 60.1(4) . . ?
B15 B20 H20 122.4 . . ?
B16 B20 H20 123.0 . . ?
B17 B20 H20 121.0 . . ?
B19 B20 H20 120.3 . . ?
B18 B20 H20 120.8 . . ?
B8 C1 C2 110.3(4) . . ?
B8 C1 B1 114.5(4) . . ?
C2 C1 B1 61.7(3) . . ?
B8 C1 B9 63.6(4) . . ?
C2 C1 B9 111.8(4) . . ?
B1 C1 B9 62.6(3) . . ?
B8 C1 B4 60.8(4) . . ?
C2 C1 B4 61.7(3) . . ?
B1 C1 B4 114.4(4) . . ?
B9 C1 B4 114.0(4) . . ?
B8 C1 S1 125.2(3) . . ?
C2 C1 S1 115.5(3) . . ?
B1 C1 S1 112.7(3) . . ?
B9 C1 S1 120.1(4) . . ?
B4 C1 S1 119.6(3) . . ?
B2 C2 C1 107.7(4) . . ?
B2 C2 B3 63.9(3) . . ?
C1 C2 B3 108.9(4) . . ?
B2 C2 B1 60.6(3) . . ?
C1 C2 B1 59.4(3) . . ?
B3 C2 B1 112.8(4) . . ?
B2 C2 B4 113.4(4) . . ?
C1 C2 B4 60.6(3) . . ?
B3 C2 B4 61.5(3) . . ?
B1 C2 B4 111.6(4) . . ?
B2 C2 S2 128.2(3) . . ?
C1 C2 S2 117.0(3) . . ?
B3 C2 S2 119.3(4) . . ?
B1 C2 S2 123.8(3) . . ?
B4 C2 S2 110.6(3) . . ?
C4 C3 B14 61.1(3) . . ?
C4 C3 B18 110.4(4) . . ?
B14 C3 B18 62.1(3) . . ?
C4 C3 B11 62.2(3) . . ?
B14 C3 B11 114.3(4) . . ?
B18 C3 B11 113.0(4) . . ?
C4 C3 B19 111.4(4) . . ?
B14 C3 B19 113.3(4) . . ?
B18 C3 B19 61.5(3) . . ?
B11 C3 B19 62.4(3) . . ?
C4 C3 S3 115.5(3) . . ?
B14 C3 S3 111.6(3) . . ?
B18 C3 S3 120.4(3) . . ?
B11 C3 S3 120.9(3) . . ?
B19 C3 S3 126.1(3) . . ?
C3 C4 B13 110.0(4) . . ?
C3 C4 B12 109.5(4) . . ?
B13 C4 B12 62.9(3) . . ?
C3 C4 B14 60.4(3) . . ?
B13 C4 B14 62.3(3) . . ?
B12 C4 B14 113.4(4) . . ?
C3 C4 B11 60.3(3) . . ?
B13 C4 B11 113.4(4) . . ?
B12 C4 B11 61.9(3) . . ?
B14 C4 B11 112.0(4) . . ?
C3 C4 S4 118.1(3) . . ?
B13 C4 S4 122.8(3) . . ?
B12 C4 S4 121.4(3) . . ?
B14 C4 S4 118.8(3) . . ?
B11 C4 S4 116.2(4) . . ?
C6 C5 S1 122.9(4) . . ?
C6 C5 H5A 118.6 . . ?
S1 C5 H5A 118.6 . . ?
C5 C6 C7 124.3(5) . . ?
C5 C6 S3 117.3(3) . . ?
C7 C6 S3 118.2(4) . . ?
C8 C7 C12 118.8(5) . . ?
C8 C7 C6 121.3(5) . . ?
C12 C7 C6 119.8(5) . . ?
C7 C8 C9 120.2(5) . . ?
C7 C8 H8A 119.9 . . ?
C9 C8 H8A 119.9 . . ?
C8 C9 C10 120.8(5) . . ?
C8 C9 H9A 119.6 . . ?
C10 C9 H9A 119.6 . . ?
C11 C10 C13 121.2(5) . . ?
C11 C10 C9 118.4(5) . . ?
C13 C10 C9 120.4(5) . . ?
C10 C11 C12 121.1(5) . . ?
C10 C11 H11A 119.5 . . ?
C12 C11 H11A 119.5 . . ?
C11 C12 C7 120.7(5) . . ?
C11 C12 H12A 119.6 . . ?
C7 C12 H12A 119.6 . . ?
C14 C13 C10 177.6(7) . . ?
C13 C14 H14A 180.0 . . ?
C20 C15 C16 118.3(5) . . ?
C20 C15 C21 121.7(5) . . ?
C16 C15 C21 120.0(5) . . ?
C20 C15 Ru2 70.9(3) . . ?
C16 C15 Ru2 71.0(3) . . ?
C21 C15 Ru2 128.4(4) . . ?
C17 C16 C15 121.1(5) . . ?
C17 C16 Ru2 71.0(3) . . ?
C15 C16 Ru2 71.3(3) . . ?
C17 C16 H16A 118.7 . . ?
C15 C16 H16A 118.7 . . ?
Ru2 C16 H16A 118.7 . . ?
C16 C17 C18 120.5(5) . . ?
C16 C17 Ru2 71.9(3) . . ?
C18 C17 Ru2 72.3(3) . . ?
C16 C17 H17A 119.3 . . ?
C18 C17 H17A 119.3 . . ?
Ru2 C17 H17A 119.3 . . ?
C19 C18 C17 116.7(5) . . ?
C19 C18 C22 124.4(5) . . ?
C17 C18 C22 118.9(5) . . ?
C19 C18 Ru2 70.6(3) . . ?
C17 C18 Ru2 70.1(3) . . ?
C22 C18 Ru2 130.7(4) . . ?
C20 C19 C18 122.9(5) . . ?
C20 C19 Ru2 71.1(3) . . ?
C18 C19 Ru2 72.3(3) . . ?
C20 C19 H19A 117.7 . . ?
C18 C19 H19A 117.7 . . ?
Ru2 C19 H19A 117.7 . . ?
C15 C20 C19 120.4(5) . . ?
C15 C20 Ru2 72.4(3) . . ?
C19 C20 Ru2 71.8(3) . . ?
C15 C20 H20A 119.4 . . ?
C19 C20 H20A 119.4 . . ?
Ru2 C20 H20A 119.4 . . ?
C15 C21 H21A 109.5 . . ?
C15 C21 H21B 109.5 . . ?
H21A C21 H21B 109.5 . . ?
C15 C21 H21C 109.5 . . ?
H21A C21 H21C 109.5 . . ?
H21B C21 H21C 109.5 . . ?
C24 C22 C18 115.1(5) . . ?
C24 C22 C23 111.0(5) . . ?
C18 C22 C23 108.8(5) . . ?
C24 C22 H22A 107.2 . . ?
C18 C22 H22A 107.2 . . ?
C23 C22 H22A 107.2 . . ?
C22 C23 H23A 109.5 . . ?
C22 C23 H23B 109.5 . . ?
H23A C23 H23B 109.5 . . ?
C22 C23 H23C 109.5 . . ?
H23A C23 H23C 109.5 . . ?
H23B C23 H23C 109.5 . . ?
C22 C24 H24A 109.5 . . ?
C22 C24 H24B 109.5 . . ?
H24A C24 H24B 109.5 . . ?
C22 C24 H24C 109.5 . . ?
H24A C24 H24C 109.5 . . ?
H24B C24 H24C 109.5 . . ?
H1D O1 H1C 109.5 . . ?
H2B O2 H2A 109.5 . . ?
S1 Ru1 S3 87.32(4) . . ?
S1 Ru1 S4 91.04(5) . . ?
S3 Ru1 S4 90.87(4) . . ?
S1 Ru1 S2 91.42(4) . . ?
S3 Ru1 S2 96.15(4) . . ?
S4 Ru1 S2 172.66(4) . . ?
S1 Ru1 S6 112.42(4) . . ?
S3 Ru1 S6 160.23(4) . . ?
S4 Ru1 S6 89.81(4) . . ?
S2 Ru1 S6 82.87(4) . . ?
S1 Ru1 S5 162.18(4) . . ?
S3 Ru1 S5 109.97(4) . . ?
S4 Ru1 S5 92.89(5) . . ?
S2 Ru1 S5 82.72(4) . . ?
S6 Ru1 S5 50.27(4) . . ?
C20 Ru2 C17 79.61(19) . . ?
C20 Ru2 C19 37.09(19) . . ?
C17 Ru2 C19 66.57(19) . . ?
C20 Ru2 C16 66.6(2) . . ?
C17 Ru2 C16 37.1(2) . . ?
C19 Ru2 C16 77.87(18) . . ?
C20 Ru2 C15 36.66(19) . . ?
C17 Ru2 C15 68.0(2) . . ?
C19 Ru2 C15 66.36(19) . . ?
C16 Ru2 C15 37.7(2) . . ?
C20 Ru2 C18 67.81(19) . . ?
C17 Ru2 C18 37.7(2) . . ?
C19 Ru2 C18 37.10(19) . . ?
C16 Ru2 C18 67.28(19) . . ?
C15 Ru2 C18 80.42(19) . . ?
C20 Ru2 S6 147.10(14) . . ?
C17 Ru2 S6 109.19(15) . . ?
C19 Ru2 S6 115.91(13) . . ?
C16 Ru2 S6 138.25(15) . . ?
C15 Ru2 S6 175.67(14) . . ?
C18 Ru2 S6 99.29(13) . . ?
C20 Ru2 S2 119.72(14) . . ?
C17 Ru2 S2 122.82(15) . . ?
C19 Ru2 S2 156.30(14) . . ?
C16 Ru2 S2 97.75(14) . . ?
C15 Ru2 S2 95.80(14) . . ?
C18 Ru2 S2 160.04(14) . . ?
S6 Ru2 S2 83.01(4) . . ?
C20 Ru2 S5 105.49(13) . . ?
C17 Ru2 S5 148.21(16) . . ?
C19 Ru2 S5 98.23(13) . . ?
C16 Ru2 S5 171.13(15) . . ?
C15 Ru2 S5 133.44(14) . . ?
C18 Ru2 S5 114.29(14) . . ?
S6 Ru2 S5 50.62(4) . . ?
S2 Ru2 S5 82.59(4) . . ?
C5 S1 C1 99.2(2) . . ?
C5 S1 Ru1 105.17(19) . . ?
C1 S1 Ru1 107.19(15) . . ?
C2 S2 Ru1 102.64(15) . . ?
C2 S2 Ru2 113.72(14) . . ?
Ru1 S2 Ru2 91.74(4) . . ?
C6 S3 C3 101.9(2) . . ?
C6 S3 Ru1 106.17(15) . . ?
C3 S3 Ru1 107.87(14) . . ?
C4 S4 Ru1 104.77(15) . . ?
S6 S5 Ru2 64.27(4) . . ?
S6 S5 Ru1 64.78(5) . . ?
Ru2 S5 Ru1 90.84(4) . . ?
S5 S6 Ru2 65.11(5) . . ?
S5 S6 Ru1 64.95(4) . . ?
Ru2 S6 Ru1 91.33(4) . . ?

loop_
_geom_bond_atom_site_label_1
_geom_bond_atom_site_label_2
_geom_bond_distance
_geom_bond_site_symmetry_2
_geom_bond_publ_flag
B1 C1 1.706(7) . ?
B1 B2 1.733(9) . ?
B1 B5 1.743(8) . ?
B1 C2 1.744(8) . ?
B1 B9 1.783(8) . ?
B1 H1 0.9598 . ?
B2 C2 1.689(6) . ?
B2 B5 1.789(9) . ?
B2 B3 1.798(9) . ?
B2 B6 1.807(8) . ?
B2 H2 0.9599 . ?
B3 C2 1.706(7) . ?
B3 B4 1.778(8) . ?
B3 B6 1.778(10) . ?
B3 B7 1.788(9) . ?
B3 H3 0.9602 . ?
B4 B8 1.742(9) . ?
B4 C1 1.749(8) . ?
B4 B7 1.755(8) . ?
B4 C2 1.767(7) . ?
B4 H4 0.9601 . ?
B5 B9 1.729(9) . ?
B5 B10 1.782(8) . ?
B5 B6 1.821(11) . ?
B5 H5 0.9600 . ?
B6 B10 1.739(10) . ?
B6 B7 1.762(9) . ?
B6 H6 0.9599 . ?
B7 B8 1.730(10) . ?
B7 B10 1.768(10) . ?
B7 H7 0.9601 . ?
B8 C1 1.693(7) . ?
B8 B10 1.765(9) . ?
B8 B9 1.799(9) . ?
B8 H8 0.9601 . ?
B9 C1 1.723(7) . ?
B9 B10 1.748(9) . ?
B9 H9 0.9600 . ?
B10 H10 0.9600 . ?
B11 C3 1.722(7) . ?
B11 B15 1.751(8) . ?
B11 C4 1.754(7) . ?
B11 B12 1.772(9) . ?
B11 B19 1.789(9) . ?
B11 H11 0.9600 . ?
B12 C4 1.690(7) . ?
B12 B13 1.759(9) . ?
B12 B16 1.765(9) . ?
B12 B15 1.781(9) . ?
B12 H12 0.9599 . ?
B13 C4 1.681(8) . ?
B13 B14 1.758(8) . ?
B13 B16 1.758(8) . ?
B13 B17 1.795(9) . ?
B13 H13 0.9599 . ?
B14 C3 1.705(7) . ?
B14 C4 1.718(7) . ?
B14 B18 1.763(8) . ?
B14 B17 1.775(9) . ?
B14 H14 0.9601 . ?
B15 B20 1.742(9) . ?
B15 B19 1.742(9) . ?
B15 B16 1.779(9) . ?
B15 H15 0.9600 . ?
B16 B20 1.747(9) . ?
B16 B17 1.755(10) . ?
B16 H16 0.9601 . ?
B17 B18 1.737(9) . ?
B17 B20 1.749(9) . ?
B17 H17 0.9599 . ?
B18 C3 1.711(7) . ?
B18 B20 1.760(9) . ?
B18 B19 1.760(9) . ?
B18 H18 0.9600 . ?
B19 C3 1.732(7) . ?
B19 B20 1.757(9) . ?
B19 H19 0.9601 . ?
B20 H20 0.9599 . ?
C1 C2 1.696(6) . ?
C1 S1 1.818(5) . ?
C2 S2 1.808(4) . ?
C3 C4 1.673(6) . ?
C3 S3 1.821(4) . ?
C4 S4 1.780(5) . ?
C5 C6 1.322(7) . ?
C5 S1 1.766(5) . ?
C5 H5A 0.9300 . ?
C6 C7 1.464(6) . ?
C6 S3 1.814(5) . ?
C7 C8 1.379(8) . ?
C7 C12 1.400(7) . ?
C8 C9 1.399(7) . ?
C8 H8A 0.9300 . ?
C9 C10 1.406(8) . ?
C9 H9A 0.9300 . ?
C10 C11 1.373(8) . ?
C10 C13 1.403(7) . ?
C11 C12 1.388(7) . ?
C11 H11A 0.9300 . ?
C12 H12A 0.9300 . ?
C13 C14 1.193(8) . ?
C14 H14A 0.9300 . ?
C15 C20 1.383(7) . ?
C15 C16 1.425(7) . ?
C15 C21 1.514(7) . ?
C15 Ru2 2.208(5) . ?
C16 C17 1.399(8) . ?
C16 Ru2 2.204(5) . ?
C16 H16A 0.9800 . ?
C17 C18 1.424(7) . ?
C17 Ru2 2.192(5) . ?
C17 H17A 0.9800 . ?
C18 C19 1.406(7) . ?
C18 C22 1.496(7) . ?
C18 Ru2 2.220(5) . ?
C19 C20 1.395(7) . ?
C19 Ru2 2.197(5) . ?
C19 H19A 0.9800 . ?
C20 Ru2 2.188(5) . ?
C20 H20A 0.9800 . ?
C21 H21A 0.9600 . ?
C21 H21B 0.9600 . ?
C21 H21C 0.9600 . ?
C22 C24 1.462(8) . ?
C22 C23 1.526(7) . ?
C22 H22A 0.9800 . ?
C23 H23A 0.9600 . ?
C23 H23B 0.9600 . ?
C23 H23C 0.9600 . ?
C24 H24A 0.9600 . ?
C24 H24B 0.9600 . ?
C24 H24C 0.9600 . ?
O1 H1D 0.8501 . ?
O1 H1C 0.8499 . ?
O2 H2B 0.8500 . ?
O2 H2A 0.8499 . ?
Ru1 S1 2.2588(12) . ?
Ru1 S3 2.2649(11) . ?
Ru1 S4 2.3692(12) . ?
Ru1 S2 2.3759(11) . ?
Ru1 S6 2.4031(11) . ?
Ru1 S5 2.4066(12) . ?
Ru2 S6 2.3810(12) . ?
Ru2 S2 2.3914(11) . ?
Ru2 S5 2.3975(12) . ?
S5 S6 2.0429(16) . ?
